data_7063209
loop_
_publ_author_name
'\.Inci \"Ozba\(gc\?i, Duygu'
'\.Ilkar Erda\(g\?i, Sevin\,c'
'Ayd\?in, \.Ipek'
'Ayd\?in, Rahmiye'
'Zorlu, Yunus'
'Ar\?i, Ferda'

_publ_section_title
;
 A comparative study on the synthesis and crystal structures of Ni(ii)
 complexes bearing tetradentate N2O2 donor Schiff bases: biomolecular
 interactions, cytotoxicities and molecular docking
;
_journal_issue 23
_journal_name_full 'New Journal of Chemistry'
_journal_page_first 10475
_journal_page_last 10496
_journal_paper_doi 10.1039/D4NJ01051E
_journal_volume 48
_journal_year 2024
_chemical_formula_moiety 'C16 H14 N2 Ni O2'
_chemical_formula_sum 'C16 H14 N2 Ni O2'
_chemical_formula_weight 325.00
_space_group_crystal_system orthorhombic
_space_group_IT_number 61
_space_group_name_Hall '-P 2ac 2ab'
_space_group_name_H-M_alt 'P b c a'
_atom_sites_solution_hydrogens geom
_atom_sites_solution_primary dual
_audit_creation_date 2023-02-22
_audit_creation_method
;
Olex2 1.5
(compiled 2022.04.07 svn.rca3783a0 for OlexSys, GUI svn.r6498)
;
_audit_update_record
;
2023-12-06 deposited with the CCDC.	2024-05-09 downloaded from the CCDC.
;
_cell_angle_alpha 90
_cell_angle_beta 90
_cell_angle_gamma 90
_cell_formula_units_Z 8
_cell_length_a 7.4650(14)
_cell_length_b 13.788(3)
_cell_length_c 26.074(5)
_cell_measurement_reflns_used 2327
_cell_measurement_temperature 298
_cell_measurement_theta_max 20.38
_cell_measurement_theta_min 2.95
_cell_volume 2683.7(9)
_computing_molecular_graphics 'Olex2 1.5 (Dolomanov et al., 2009)'
_computing_publication_material 'Olex2 1.5 (Dolomanov et al., 2009)'
_computing_structure_refinement 'SHELXL 2018/3 (Sheldrick, 2015)'
_computing_structure_solution 'SHELXT 2018/2 (Sheldrick, 2018)'
_diffrn_ambient_temperature 298
_diffrn_detector 'Bruker APEX2 area detector'
_diffrn_detector_area_resol_mean 7.9
_diffrn_detector_type 'CCD area detector'
_diffrn_measured_fraction_theta_full 1.000
_diffrn_measured_fraction_theta_max 1.000
_diffrn_measurement_device 'three-circle diffractometer'
_diffrn_measurement_device_type 'Bruker APEX2 microsource'
_diffrn_measurement_method '\w and \f scans'
_diffrn_radiation_monochromator 'mirror optics'
_diffrn_radiation_probe x-ray
_diffrn_radiation_type MoK\a
_diffrn_radiation_wavelength 0.71073
_diffrn_reflns_av_R_equivalents 0.0792
_diffrn_reflns_av_unetI/netI 0.0362
_diffrn_reflns_Laue_measured_fraction_full 1.000
_diffrn_reflns_Laue_measured_fraction_max 1.000
_diffrn_reflns_limit_h_max 8
_diffrn_reflns_limit_h_min -8
_diffrn_reflns_limit_k_max 16
_diffrn_reflns_limit_k_min -16
_diffrn_reflns_limit_l_max 31
_diffrn_reflns_limit_l_min -31
_diffrn_reflns_number 27110
_diffrn_reflns_point_group_measured_fraction_full 1.000
_diffrn_reflns_point_group_measured_fraction_max 1.000
_diffrn_reflns_theta_full 24.993
_diffrn_reflns_theta_max 24.993
_diffrn_reflns_theta_min 1.562
_diffrn_source 'microfocus sealed X-ray tube'
_diffrn_source_type 'Incoatec I\ms'
_exptl_absorpt_coefficient_mu 1.451
_exptl_absorpt_correction_T_max 0.7222
_exptl_absorpt_correction_T_min 0.6770
_exptl_absorpt_correction_type multi-scan
_exptl_absorpt_process_details
;
SADABS-2016/2 (Bruker,2016/2) was used for absorption correction.
wR2(int) was 0.0691 before and 0.0615 after correction.
The Ratio of minimum to maximum transmission is 0.9374.
The \l/2 correction factor is Not present.
;
_exptl_crystal_colour red
_exptl_crystal_colour_primary red
_exptl_crystal_density_diffrn 1.609
_exptl_crystal_description needle
_exptl_crystal_F_000 1344
_exptl_crystal_size_max 0.166
_exptl_crystal_size_mid 0.094
_exptl_crystal_size_min 0.072
_refine_diff_density_max 0.233
_refine_diff_density_min -0.263
_refine_diff_density_rms 0.058
_refine_ls_extinction_method none
_refine_ls_goodness_of_fit_ref 1.058
_refine_ls_hydrogen_treatment constr
_refine_ls_matrix_type full
_refine_ls_number_parameters 190
_refine_ls_number_reflns 2359
_refine_ls_number_restraints 0
_refine_ls_restrained_S_all 1.058
_refine_ls_R_factor_all 0.0585
_refine_ls_R_factor_gt 0.0326
_refine_ls_shift/su_max 0.000
_refine_ls_shift/su_mean 0.000
_refine_ls_structure_factor_coef Fsqd
_refine_ls_weighting_details 'w=1/[\s^2^(Fo^2^)+(0.0359P)^2^] where P=(Fo^2^+2Fc^2^)/3'
_refine_ls_weighting_scheme calc
_refine_ls_wR_factor_gt 0.0729
_refine_ls_wR_factor_ref 0.0797
_reflns_Friedel_coverage 0.000
_reflns_number_gt 1622
_reflns_number_total 2359
_reflns_threshold_expression 'I > 2\s(I)'
_cod_data_source_file d4nj01051e2.cif
_cod_data_source_block 22gtu446_hd_4_0m
_cod_depositor_comments 'Adding full bibliography for 7063207--7063209.cif.'
_cod_original_cell_volume 2683.8(9)
_cod_database_code 7063209
_shelx_shelxl_version_number 2018/3
_shelx_space_group_comment
;
The symmetry employed for this shelxl refinement is uniquely defined
by the following loop, which should always be used as a source of
symmetry information in preference to the above space-group names.
They are only intended as comments.
;
_shelx_estimated_absorpt_t_max 0.903
_shelx_estimated_absorpt_t_min 0.795
_olex2_refinement_description
;
1. Fixed Uiso
 At 1.2 times of:
  All C(H) groups, All C(H,H) groups
2.a Secondary CH2 refined with riding coordinates:
 C15(H15A,H15B), C16(H16A,H16B)
2.b Aromatic/amide H refined with riding coordinates:
 C1(H1), C3(H3), C4(H4), C5(H5), C6(H6), C9(H9), C10(H10), C11(H11), C12(H12),
 C14(H14)
;
_olex2_submission_special_instructions 'No special instructions were received'

loop_
_space_group_symop_operation_xyz
'x, y, z'
'-x+1/2, -y, z+1/2'
'-x, y+1/2, -z+1/2'
'x+1/2, -y+1/2, -z'
'-x, -y, -z'
'x-1/2, y, -z-1/2'
'x, -y-1/2, z-1/2'
'-x-1/2, y-1/2, z'

loop_
_atom_site_label
_atom_site_type_symbol
_atom_site_fract_x
_atom_site_fract_y
_atom_site_fract_z
_atom_site_U_iso_or_equiv
_atom_site_adp_type
_atom_site_occupancy
_atom_site_site_symmetry_order
_atom_site_calc_flag
_atom_site_refinement_flags_posn
_atom_site_refinement_flags_adp
_atom_site_refinement_flags_occupancy
_atom_site_disorder_assembly
_atom_site_disorder_group
Ni1 Ni 0.69054(4) 0.54793(2) 0.51144(2) 0.03153(14) Uani 1 1 d . . . . .
O1 O 0.6166(2) 0.63711(11) 0.55980(7) 0.0366(5) Uani 1 1 d . . . . .
O2 O 0.5971(2) 0.63342(11) 0.46413(8) 0.0352(5) Uani 1 1 d . . . . .
N1 N 0.7905(3) 0.46428(14) 0.55881(10) 0.0353(6) Uani 1 1 d . . . . .
N2 N 0.7577(3) 0.45843(15) 0.46250(11) 0.0374(6) Uani 1 1 d . . . . .
C1 C 0.7964(3) 0.47535(19) 0.60771(13) 0.0403(8) Uani 1 1 d . . . . .
H1 H 0.855365 0.427907 0.626615 0.048 Uiso 1 1 calc R U . . .
C2 C 0.7200(4) 0.55422(19) 0.63535(12) 0.0380(7) Uani 1 1 d . . . . .
C3 C 0.7286(4) 0.5545(2) 0.68900(13) 0.0570(9) Uani 1 1 d . . . . .
H3 H 0.793113 0.506072 0.705595 0.068 Uiso 1 1 calc R U . . .
C4 C 0.6453(5) 0.6237(3) 0.71750(13) 0.0636(10) Uani 1 1 d . . . . .
H4 H 0.655100 0.623631 0.753060 0.076 Uiso 1 1 calc R U . . .
C5 C 0.5452(4) 0.6947(2) 0.69264(13) 0.0536(9) Uani 1 1 d . . . . .
H5 H 0.484155 0.740892 0.711863 0.064 Uiso 1 1 calc R U . . .
C6 C 0.5356(4) 0.69730(19) 0.64047(12) 0.0416(7) Uani 1 1 d . . . . .
H6 H 0.467871 0.745419 0.624712 0.050 Uiso 1 1 calc R U . . .
C7 C 0.6259(3) 0.62889(18) 0.60989(11) 0.0332(7) Uani 1 1 d . . . . .
C8 C 0.6107(3) 0.62946(18) 0.41415(12) 0.0360(7) Uani 1 1 d . . . . .
C9 C 0.5276(4) 0.70138(19) 0.38412(12) 0.0413(7) Uani 1 1 d . . . . .
H9 H 0.460246 0.749147 0.400317 0.050 Uiso 1 1 calc R U . . .
C10 C 0.5428(4) 0.7032(2) 0.33209(13) 0.0548(9) Uani 1 1 d . . . . .
H10 H 0.486498 0.751967 0.313486 0.066 Uiso 1 1 calc R U . . .
C11 C 0.6415(5) 0.6329(3) 0.30656(13) 0.0660(10) Uani 1 1 d . . . . .
H11 H 0.655691 0.636000 0.271160 0.079 Uiso 1 1 calc R U . . .
C12 C 0.7172(4) 0.5596(2) 0.33383(13) 0.0583(9) Uani 1 1 d . . . . .
H12 H 0.779510 0.511256 0.316520 0.070 Uiso 1 1 calc R U . . .
C13 C 0.7035(4) 0.55500(19) 0.38761(12) 0.0399(7) Uani 1 1 d . . . . .
C14 C 0.7635(4) 0.4710(2) 0.41377(13) 0.0417(8) Uani 1 1 d . . . . .
H14 H 0.810895 0.420944 0.394055 0.050 Uiso 1 1 calc R U . . .
C15 C 0.7963(4) 0.36208(19) 0.48438(12) 0.0464(8) Uani 1 1 d . . . . .
H15A H 0.879914 0.327295 0.462655 0.056 Uiso 1 1 calc R U . . .
H15B H 0.686945 0.324380 0.486974 0.056 Uiso 1 1 calc R U . . .
C16 C 0.8752(4) 0.37738(18) 0.53621(12) 0.0448(8) Uani 1 1 d . . . . .
H16A H 0.853042 0.321234 0.557712 0.054 Uiso 1 1 calc R U . . .
H16B H 1.003617 0.386732 0.533517 0.054 Uiso 1 1 calc R U . . .

loop_
_atom_site_aniso_label
_atom_site_aniso_U_11
_atom_site_aniso_U_22
_atom_site_aniso_U_33
_atom_site_aniso_U_23
_atom_site_aniso_U_13
_atom_site_aniso_U_12
Ni1 0.0359(2) 0.02427(19) 0.0345(3) 0.00050(16) 0.00265(16) -0.00010(15)
O1 0.0512(12) 0.0305(10) 0.0279(12) -0.0006(8) 0.0012(9) 0.0032(9)
O2 0.0482(12) 0.0287(10) 0.0287(12) -0.0007(9) 0.0036(10) 0.0015(9)
N1 0.0333(14) 0.0265(12) 0.0461(17) 0.0022(11) 0.0047(12) -0.0023(10)
N2 0.0380(13) 0.0304(12) 0.0438(17) -0.0020(12) 0.0040(12) -0.0008(10)
C1 0.0357(18) 0.0382(16) 0.047(2) 0.0111(14) -0.0024(15) -0.0002(13)
C2 0.0393(17) 0.0402(16) 0.034(2) 0.0075(14) -0.0040(14) -0.0031(13)
C3 0.070(2) 0.059(2) 0.043(2) 0.0099(17) -0.0120(18) 0.0054(18)
C4 0.090(3) 0.073(2) 0.028(2) -0.0033(18) -0.0029(18) 0.003(2)
C5 0.072(2) 0.0517(19) 0.038(2) -0.0050(16) 0.0063(17) 0.0022(17)
C6 0.0489(18) 0.0401(16) 0.036(2) -0.0033(14) 0.0028(15) -0.0040(14)
C7 0.0369(16) 0.0312(15) 0.0313(19) 0.0003(13) -0.0011(13) -0.0086(12)
C8 0.0371(17) 0.0319(15) 0.039(2) -0.0020(13) 0.0000(14) -0.0116(13)
C9 0.0456(18) 0.0386(16) 0.040(2) 0.0001(14) -0.0047(14) -0.0028(14)
C10 0.074(2) 0.053(2) 0.038(2) 0.0062(16) -0.0121(18) -0.0051(17)
C11 0.090(3) 0.075(3) 0.033(2) -0.0020(19) 0.0029(19) -0.006(2)
C12 0.075(3) 0.059(2) 0.040(2) -0.0123(17) 0.0088(18) -0.0023(18)
C13 0.0448(18) 0.0393(16) 0.035(2) -0.0059(14) 0.0039(14) -0.0055(14)
C14 0.0389(17) 0.0417(17) 0.044(2) -0.0106(15) 0.0060(15) -0.0041(13)
C15 0.053(2) 0.0269(14) 0.059(2) -0.0036(14) 0.0068(17) 0.0062(13)
C16 0.0430(18) 0.0303(15) 0.061(2) 0.0047(15) 0.0057(16) 0.0036(13)

loop_
_atom_type_symbol
_atom_type_description
_atom_type_scat_dispersion_real
_atom_type_scat_dispersion_imag
_atom_type_scat_source
C C 0.0033 0.0016 'International Tables Vol C Tables 4.2.6.8 and 6.1.1.4'
H H 0.0000 0.0000 'International Tables Vol C Tables 4.2.6.8 and 6.1.1.4'
N N 0.0061 0.0033 'International Tables Vol C Tables 4.2.6.8 and 6.1.1.4'
Ni Ni 0.3393 1.1124 'International Tables Vol C Tables 4.2.6.8 and 6.1.1.4'
O O 0.0106 0.0060 'International Tables Vol C Tables 4.2.6.8 and 6.1.1.4'

loop_
_geom_angle_atom_site_label_1
_geom_angle_atom_site_label_2
_geom_angle_atom_site_label_3
_geom_angle
_geom_angle_site_symmetry_1
_geom_angle_site_symmetry_3
_geom_angle_publ_flag
O1 Ni1 N1 94.58(10) . . ?
O2 Ni1 O1 85.29(8) . . ?
O2 Ni1 N1 178.30(9) . . ?
O2 Ni1 N2 93.89(10) . . ?
N2 Ni1 O1 178.35(9) . . ?
N2 Ni1 N1 86.28(11) . . ?
C7 O1 Ni1 127.33(16) . . ?
C8 O2 Ni1 127.62(16) . . ?
C1 N1 Ni1 127.09(19) . . ?
C1 N1 C16 118.5(2) . . ?
C16 N1 Ni1 114.4(2) . . ?
C14 N2 Ni1 127.2(2) . . ?
C14 N2 C15 119.9(2) . . ?
C15 N2 Ni1 112.8(2) . . ?
N1 C1 H1 117.3 . . ?
N1 C1 C2 125.4(3) . . ?
C2 C1 H1 117.3 . . ?
C3 C2 C1 119.3(3) . . ?
C3 C2 C7 119.4(3) . . ?
C7 C2 C1 121.2(3) . . ?
C2 C3 H3 119.1 . . ?
C4 C3 C2 121.8(3) . . ?
C4 C3 H3 119.1 . . ?
C3 C4 H4 120.5 . . ?
C3 C4 C5 119.0(3) . . ?
C5 C4 H4 120.5 . . ?
C4 C5 H5 119.6 . . ?
C6 C5 C4 120.8(3) . . ?
C6 C5 H5 119.6 . . ?
C5 C6 H6 119.2 . . ?
C5 C6 C7 121.5(3) . . ?
C7 C6 H6 119.2 . . ?
O1 C7 C2 123.8(2) . . ?
O1 C7 C6 118.7(2) . . ?
C6 C7 C2 117.4(3) . . ?
O2 C8 C9 119.4(3) . . ?
O2 C8 C13 123.6(3) . . ?
C9 C8 C13 117.0(3) . . ?
C8 C9 H9 119.0 . . ?
C10 C9 C8 122.0(3) . . ?
C10 C9 H9 119.0 . . ?
C9 C10 H10 119.7 . . ?
C9 C10 C11 120.7(3) . . ?
C11 C10 H10 119.7 . . ?
C10 C11 H11 120.4 . . ?
C12 C11 C10 119.3(3) . . ?
C12 C11 H11 120.4 . . ?
C11 C12 H12 119.2 . . ?
C11 C12 C13 121.7(3) . . ?
C13 C12 H12 119.2 . . ?
C12 C13 C8 119.2(3) . . ?
C12 C13 C14 119.6(3) . . ?
C14 C13 C8 120.7(3) . . ?
N2 C14 C13 125.2(3) . . ?
N2 C14 H14 117.4 . . ?
C13 C14 H14 117.4 . . ?
N2 C15 H15A 110.2 . . ?
N2 C15 H15B 110.2 . . ?
N2 C15 C16 107.5(2) . . ?
H15A C15 H15B 108.5 . . ?
C16 C15 H15A 110.2 . . ?
C16 C15 H15B 110.2 . . ?
N1 C16 C15 107.9(2) . . ?
N1 C16 H16A 110.1 . . ?
N1 C16 H16B 110.1 . . ?
C15 C16 H16A 110.1 . . ?
C15 C16 H16B 110.1 . . ?
H16A C16 H16B 108.4 . . ?

loop_
_geom_bond_atom_site_label_1
_geom_bond_atom_site_label_2
_geom_bond_distance
_geom_bond_site_symmetry_2
_geom_bond_publ_flag
Ni1 O1 1.8458(18) . ?
Ni1 O2 1.8435(18) . ?
Ni1 N1 1.847(2) . ?
Ni1 N2 1.844(2) . ?
O1 C7 1.313(3) . ?
O2 C8 1.308(3) . ?
N1 C1 1.285(4) . ?
N1 C16 1.477(3) . ?
N2 C14 1.283(4) . ?
N2 C15 1.474(3) . ?
C1 H1 0.9300 . ?
C1 C2 1.424(4) . ?
C2 C3 1.400(4) . ?
C2 C7 1.412(4) . ?
C3 H3 0.9300 . ?
C3 C4 1.360(4) . ?
C4 H4 0.9300 . ?
C4 C5 1.391(4) . ?
C5 H5 0.9300 . ?
C5 C6 1.363(4) . ?
C6 H6 0.9300 . ?
C6 C7 1.407(4) . ?
C8 C9 1.407(4) . ?
C8 C13 1.419(4) . ?
C9 H9 0.9300 . ?
C9 C10 1.362(4) . ?
C10 H10 0.9300 . ?
C10 C11 1.387(4) . ?
C11 H11 0.9300 . ?
C11 C12 1.359(4) . ?
C12 H12 0.9300 . ?
C12 C13 1.407(4) . ?
C13 C14 1.417(4) . ?
C14 H14 0.9300 . ?
C15 H15A 0.9700 . ?
C15 H15B 0.9700 . ?
C15 C16 1.489(4) . ?
C16 H16A 0.9700 . ?
C16 H16B 0.9700 . ?

loop_
_geom_torsion_atom_site_label_1
_geom_torsion_atom_site_label_2
_geom_torsion_atom_site_label_3
_geom_torsion_atom_site_label_4
_geom_torsion
_geom_torsion_site_symmetry_1
_geom_torsion_site_symmetry_2
_geom_torsion_site_symmetry_3
_geom_torsion_site_symmetry_4
_geom_torsion_publ_flag
Ni1 O1 C7 C2 9.7(4) . . . . ?
Ni1 O1 C7 C6 -169.48(17) . . . . ?
Ni1 O2 C8 C9 179.21(17) . . . . ?
Ni1 O2 C8 C13 0.2(4) . . . . ?
Ni1 N1 C1 C2 2.3(4) . . . . ?
Ni1 N1 C16 C15 -21.8(3) . . . . ?
Ni1 N2 C14 C13 -5.9(4) . . . . ?
Ni1 N2 C15 C16 -33.6(3) . . . . ?
O1 Ni1 O2 C8 172.0(2) . . . . ?
O1 Ni1 N1 C1 -0.3(2) . . . . ?
O1 Ni1 N1 C16 -178.75(18) . . . . ?
O2 Ni1 O1 C7 176.1(2) . . . . ?
O2 Ni1 N2 C14 12.3(2) . . . . ?
O2 Ni1 N2 C15 -163.79(19) . . . . ?
O2 C8 C9 C10 177.4(2) . . . . ?
O2 C8 C13 C12 -177.2(3) . . . . ?
O2 C8 C13 C14 10.3(4) . . . . ?
N1 Ni1 O1 C7 -5.6(2) . . . . ?
N1 Ni1 N2 C14 -166.0(3) . . . . ?
N1 Ni1 N2 C15 17.9(2) . . . . ?
N1 C1 C2 C3 176.8(3) . . . . ?
N1 C1 C2 C7 0.9(4) . . . . ?
N2 Ni1 O2 C8 -9.5(2) . . . . ?
N2 Ni1 N1 C1 -178.9(2) . . . . ?
N2 Ni1 N1 C16 2.66(18) . . . . ?
N2 C15 C16 N1 33.9(3) . . . . ?
C1 N1 C16 C15 159.7(2) . . . . ?
C1 C2 C3 C4 -174.5(3) . . . . ?
C1 C2 C7 O1 -7.0(4) . . . . ?
C1 C2 C7 C6 172.2(2) . . . . ?
C2 C3 C4 C5 1.6(5) . . . . ?
C3 C2 C7 O1 177.0(3) . . . . ?
C3 C2 C7 C6 -3.8(4) . . . . ?
C3 C4 C5 C6 -2.4(5) . . . . ?
C4 C5 C6 C7 0.0(4) . . . . ?
C5 C6 C7 O1 -177.7(3) . . . . ?
C5 C6 C7 C2 3.1(4) . . . . ?
C7 C2 C3 C4 1.5(5) . . . . ?
C8 C9 C10 C11 0.3(4) . . . . ?
C8 C13 C14 N2 -7.5(4) . . . . ?
C9 C8 C13 C12 3.7(4) . . . . ?
C9 C8 C13 C14 -168.7(3) . . . . ?
C9 C10 C11 C12 2.7(5) . . . . ?
C10 C11 C12 C13 -2.4(5) . . . . ?
C11 C12 C13 C8 -0.9(5) . . . . ?
C11 C12 C13 C14 171.6(3) . . . . ?
C12 C13 C14 N2 -179.9(3) . . . . ?
C13 C8 C9 C10 -3.5(4) . . . . ?
C14 N2 C15 C16 150.0(3) . . . . ?
C15 N2 C14 C13 169.9(3) . . . . ?
C16 N1 C1 C2 -179.3(2) . . . . ?
